data_7711729
loop_
_publ_author_name
'Chang, Jiarui'
'Ding, Man'
'Mao, Jia-Xue'
'Zhang, Jie'
'Chen, Xuenian'

_publ_section_title
;
 Reactions and catalytic applications of a PNCNP pincer palladium hydride
 complex
;
_journal_name_full 'Dalton Transactions'
_journal_paper_doi 10.1039/D2DT03131K
_journal_year 2022
_chemical_formula_moiety 'C24 H45 N3 O P2 Pd, 2(C2 H3 N)'
_chemical_formula_sum 'C28 H51 N5 O P2 Pd'
_chemical_formula_weight 642.07
_chemical_name_systematic tBu-PNCNP-Pd-NHCOCH3
_space_group_crystal_system monoclinic
_space_group_IT_number 14
_space_group_name_Hall '-P 2ybc'
_space_group_name_H-M_alt 'P 1 21/c 1'
_atom_sites_solution_hydrogens mixed
_atom_sites_solution_primary direct
_audit_creation_date 2022-10-24
_audit_creation_method
;
Olex2 1.2
(compiled 2018.05.29 svn.r3508 for OlexSys, GUI svn.r5506)
;
_audit_update_record
;
2022-10-25 deposited with the CCDC.	2022-11-02 downloaded from the CCDC.
;
_cell_angle_alpha 90
_cell_angle_beta 95.1230(10)
_cell_angle_gamma 90
_cell_formula_units_Z 4
_cell_length_a 11.71590(10)
_cell_length_b 14.45290(10)
_cell_length_c 19.6929(2)
_cell_measurement_reflns_used 9679
_cell_measurement_temperature 170.00(10)
_cell_measurement_theta_max 71.3790
_cell_measurement_theta_min 3.7960
_cell_volume 3321.25(5)
_computing_cell_refinement 'CrysAlisPro 1.171.40.53 (Rigaku OD, 2019)'
_computing_data_collection 'CrysAlisPro 1.171.40.53 (Rigaku OD, 2019)'
_computing_data_reduction 'CrysAlisPro 1.171.40.53 (Rigaku OD, 2019)'
_computing_molecular_graphics 'Olex2 (Dolomanov et al., 2009)'
_computing_publication_material 'Olex2 (Dolomanov et al., 2009)'
_computing_structure_refinement 'ShelXL (Sheldrick, 2015)'
_computing_structure_solution 'ShelXS (Sheldrick, 2008)'
_diffrn_ambient_environment N~2~
_diffrn_ambient_temperature 170.00(10)
_diffrn_detector 'CCD plate'
_diffrn_detector_area_resol_mean 8.0521
_diffrn_detector_type EosS2
_diffrn_measured_fraction_theta_full 0.999
_diffrn_measured_fraction_theta_max 0.981
_diffrn_measurement_details
;
List of Runs (angles in degrees, time in seconds):

  # Type    Start    End  Width  t~exp~   \w     \q     \k     \f   Frames
#--------------------------------------------------------------------------
  1  \w    -52.00  -3.00   1.00    1.00    --  -35.62  61.00 -46.00   49
  2  \w   -103.00 -31.00   1.00    1.00    --  -35.62 -61.00 174.00   72
  3  \w     76.00 102.00   1.00    1.00    --   35.62  61.00 -46.00   26
  4  \w    -13.00  12.00   1.00    1.00    --   35.62 -61.00 174.00   25
  5  \w    107.00 132.00   1.00    1.16    --  107.12  61.00 -46.00   25
  6  \w     41.00 124.00   1.00    1.16    --  107.12 -61.00 174.00   83
  7  \w    -74.00 -35.00   1.00    1.00    --  -35.62-178.00-120.00   39
  8  \w     16.00  73.00   1.00    1.00    --   35.62 -99.00-150.00   57
  9  \w     68.00 107.00   1.00    1.00    --   35.62 178.00-150.00   39
 10  \w     80.00 107.00   1.00    1.00    --   35.62-178.00-150.00   27
 11  \w    -34.00  41.00   1.00    1.00    --   35.62 -38.00  60.00   75
 12  \w     75.00 105.00   1.00    1.16    --  107.12 -95.00 -90.00   30
 13  \w     37.00 113.00   1.00    1.16    --  107.12-111.00-150.00   76
 14  \w    103.00 159.00   1.00    1.16    --  107.12 111.00 150.00   56
 15  \w     40.00  78.00   1.00    1.16    --  107.12 -61.00  30.00   38
 16  \w     90.00 174.00   1.00    1.16    --  107.12  61.00 -60.00   84
 17  \w     90.00 173.00   1.00    1.16    --  107.12  61.00 -90.00   83
 18  \w     82.00 109.00   1.00    1.16    --  107.12 -95.00  30.00   27
 19  \w     64.00  97.00   1.00    1.16    --  107.12 -95.00 120.00   33
 20  \w     64.00 111.00   1.00    1.16    --  107.12-111.00  30.00   47
;
_diffrn_measurement_device 'four-circle diffractometer'
_diffrn_measurement_device_type 'SuperNova, Dual, Cu at home/near, EosS2'
_diffrn_measurement_method '\w scans'
_diffrn_orient_matrix_type 'CrysAlisPro convention (1999,Acta A55,543-557)'
_diffrn_orient_matrix_UB_11 0.0571891000
_diffrn_orient_matrix_UB_12 -0.0335467000
_diffrn_orient_matrix_UB_13 0.0691219000
_diffrn_orient_matrix_UB_21 -0.0994029000
_diffrn_orient_matrix_UB_22 -0.0684257000
_diffrn_orient_matrix_UB_23 0.0062722000
_diffrn_orient_matrix_UB_31 0.0654501000
_diffrn_orient_matrix_UB_32 -0.0745242000
_diffrn_orient_matrix_UB_33 -0.0367419000
_diffrn_radiation_monochromator mirror
_diffrn_radiation_probe x-ray
_diffrn_radiation_type CuK\a
_diffrn_radiation_wavelength 1.54184
_diffrn_reflns_av_R_equivalents 0.0265
_diffrn_reflns_av_unetI/netI 0.0333
_diffrn_reflns_Laue_measured_fraction_full 0.999
_diffrn_reflns_Laue_measured_fraction_max 0.981
_diffrn_reflns_limit_h_max 14
_diffrn_reflns_limit_h_min -14
_diffrn_reflns_limit_k_max 5
_diffrn_reflns_limit_k_min -17
_diffrn_reflns_limit_l_max 23
_diffrn_reflns_limit_l_min -24
_diffrn_reflns_number 14789
_diffrn_reflns_point_group_measured_fraction_full 0.999
_diffrn_reflns_point_group_measured_fraction_max 0.981
_diffrn_reflns_theta_full 67.684
_diffrn_reflns_theta_max 71.500
_diffrn_reflns_theta_min 3.788
_diffrn_source 'micro-focus sealed X-ray tube'
_diffrn_source_type 'SuperNova (Cu) X-ray Source'
_exptl_absorpt_coefficient_mu 5.622
_exptl_absorpt_correction_T_max 1.00000
_exptl_absorpt_correction_T_min 0.71704
_exptl_absorpt_correction_type multi-scan
_exptl_absorpt_process_details
;
CrysAlisPro 1.171.40.53 (Rigaku Oxford Diffraction, 2019)
Empirical absorption correction using spherical harmonics,
 implemented in SCALE3 ABSPACK scaling algorithm.
;
_exptl_crystal_colour 'clear light colourless'
_exptl_crystal_colour_lustre clear
_exptl_crystal_colour_modifier light
_exptl_crystal_colour_primary colourless
_exptl_crystal_density_diffrn 1.284
_exptl_crystal_description plate
_exptl_crystal_F_000 1352
_exptl_crystal_size_max 0.12
_exptl_crystal_size_mid 0.11
_exptl_crystal_size_min 0.11
_refine_diff_density_max 0.487
_refine_diff_density_min -0.571
_refine_diff_density_rms 0.074
_refine_ls_extinction_coef 0.00010(3)
_refine_ls_extinction_expression Fc^*^=kFc[1+0.001xFc^2^\l^3^/sin(2\q)]^-1/4^
_refine_ls_extinction_method 'SHELXL-2016/6 (Sheldrick 2016)'
_refine_ls_goodness_of_fit_ref 1.071
_refine_ls_hydrogen_treatment mixed
_refine_ls_matrix_type full
_refine_ls_number_parameters 362
_refine_ls_number_reflns 6346
_refine_ls_number_restraints 0
_refine_ls_restrained_S_all 1.071
_refine_ls_R_factor_all 0.0362
_refine_ls_R_factor_gt 0.0326
_refine_ls_shift/su_max 0.001
_refine_ls_shift/su_mean 0.000
_refine_ls_structure_factor_coef Fsqd
_refine_ls_weighting_details 'w=1/[\s^2^(Fo^2^)+(0.0387P)^2^+3.1646P] where P=(Fo^2^+2Fc^2^)/3'
_refine_ls_weighting_scheme calc
_refine_ls_wR_factor_gt 0.0829
_refine_ls_wR_factor_ref 0.0849
_reflns_Friedel_coverage 0.000
_reflns_number_gt 5840
_reflns_number_total 6346
_reflns_threshold_expression 'I > 2\s(I)'
_cod_data_source_file d2dt03131k2.cif
_cod_data_source_block cjr-20211203
_cod_database_code 7711729
_shelx_shelxl_version_number 2016/6
_chemical_oxdiff_formula 'C1 P1 N1 Pd1'
_shelx_space_group_comment
;
The symmetry employed for this shelxl refinement is uniquely defined
by the following loop, which should always be used as a source of
symmetry information in preference to the above space-group names.
They are only intended as comments.
;
_shelx_estimated_absorpt_t_max 0.577
_shelx_estimated_absorpt_t_min 0.552
_diffrn_oxdiff_digest_frames
;
01122d244cb9873a6217dc3df1e9c2956f0002729d4
;
_reflns_odcompleteness_completeness 99.94
_reflns_odcompleteness_iscentric 1
_reflns_odcompleteness_theta 66.97
_olex2_refinement_description
;
1. Fixed Uiso
 At 1.2 times of:
  All C(H) groups
 At 1.5 times of:
  All C(H,H,H) groups
2.a Aromatic/amide H refined with riding coordinates:
 C3(H3A), C5(H5), C4(H4)
2.b Idealised Me refined as rotating group:
 C20(H20A,H20B,H20C), C8(H8A,H8B,H8C), C16(H16A,H16B,H16C), C24(H24A,H24B,
 H24C), C10(H10A,H10B,H10C), C14(H14A,H14B,H14C), C19(H19A,H19B,H19C), C22(H22A,
 H22B,H22C), C18(H18A,H18B,H18C), C15(H15A,H15B,H15C), C23(H23A,H23B,H23C),
 C12(H12A,H12B,H12C), C28(H28A,H28B,H28C), C11(H11A,H11B,H11C), C26(H26A,H26B,
 H26C)
;
_olex2_submission_special_instructions 'No special instructions were received'
_oxdiff_exptl_absorpt_empirical_details
;
Empirical correction (ABSPACK) includes:
- Absorption correction using spherical harmonics
- Frame scaling
;
_oxdiff_exptl_absorpt_empirical_full_max 1.300
_oxdiff_exptl_absorpt_empirical_full_min 0.741

loop_
_space_group_symop_operation_xyz
'x, y, z'
'-x, y+1/2, -z+1/2'
'-x, -y, -z'
'x, -y-1/2, z-1/2'

loop_
_atom_site_label
_atom_site_type_symbol
_atom_site_fract_x
_atom_site_fract_y
_atom_site_fract_z
_atom_site_U_iso_or_equiv
_atom_site_adp_type
_atom_site_occupancy
_atom_site_site_symmetry_order
_atom_site_calc_flag
_atom_site_refinement_flags_posn
_atom_site_refinement_flags_adp
_atom_site_refinement_flags_occupancy
_atom_site_disorder_assembly
_atom_site_disorder_group
Pd1 Pd 0.72273(2) 0.27963(2) 0.72970(2) 0.01958(7) Uani 1 1 d . . . . .
P1 P 0.58771(6) 0.19488(4) 0.78062(3) 0.02137(14) Uani 1 1 d . . . . .
P2 P 0.85889(6) 0.32162(5) 0.65783(3) 0.02398(15) Uani 1 1 d . . . . .
O1 O 0.63725(19) 0.48746(15) 0.77180(11) 0.0375(5) Uani 1 1 d . . . . .
N3 N 0.7633(2) 0.37651(16) 0.80834(12) 0.0251(5) Uani 1 1 d . . . . .
N1 N 0.5325(2) 0.12677(18) 0.71684(13) 0.0296(5) Uani 1 1 d . . . . .
N2 N 0.8261(2) 0.25277(18) 0.58986(13) 0.0301(5) Uani 1 1 d . . . . .
C1 C 0.6810(2) 0.18890(18) 0.65394(13) 0.0232(5) Uani 1 1 d . . . . .
C6 C 0.5917(2) 0.12475(19) 0.65837(14) 0.0249(5) Uani 1 1 d . . . . .
C2 C 0.7377(2) 0.18890(19) 0.59408(14) 0.0254(5) Uani 1 1 d . . . . .
C7 C 0.7164(2) 0.45773(19) 0.81335(14) 0.0270(6) Uani 1 1 d . . . . .
C3 C 0.7069(3) 0.1280(2) 0.54049(15) 0.0316(6) Uani 1 1 d . . . . .
H3A H 0.745500 0.129630 0.500074 0.038 Uiso 1 1 calc R . . . .
C5 C 0.5621(2) 0.0620(2) 0.60571(15) 0.0315(6) Uani 1 1 d . . . . .
H5 H 0.503441 0.017582 0.609988 0.038 Uiso 1 1 calc R . . . .
C17 C 0.4607(2) 0.2551(2) 0.81037(15) 0.0299(6) Uani 1 1 d . . . . .
C13 C 0.8495(3) 0.4401(2) 0.62050(15) 0.0321(6) Uani 1 1 d . . . . .
C21 C 0.6569(3) 0.1147(2) 0.84665(16) 0.0346(7) Uani 1 1 d . . . . .
C4 C 0.6196(3) 0.0654(2) 0.54712(15) 0.0343(7) Uani 1 1 d . . . . .
H4 H 0.598393 0.023800 0.510815 0.041 Uiso 1 1 calc R . . . .
C20 C 0.3583(3) 0.1905(2) 0.81786(19) 0.0405(7) Uani 1 1 d . . . . .
H20A H 0.339385 0.157193 0.774977 0.061 Uiso 1 1 calc GR . . . .
H20B H 0.291998 0.227183 0.828824 0.061 Uiso 1 1 calc GR . . . .
H20C H 0.378112 0.145971 0.854555 0.061 Uiso 1 1 calc GR . . . .
C8 C 0.7599(3) 0.5207(2) 0.87203(17) 0.0421(8) Uani 1 1 d . . . . .
H8A H 0.786690 0.579123 0.853801 0.063 Uiso 1 1 calc GR . . . .
H8B H 0.823287 0.490385 0.899245 0.063 Uiso 1 1 calc GR . . . .
H8C H 0.697575 0.533187 0.900825 0.063 Uiso 1 1 calc GR . . . .
C9 C 1.0076(3) 0.2879(3) 0.69032(18) 0.0440(8) Uani 1 1 d . . . . .
C16 C 0.9199(3) 0.4528(2) 0.55897(17) 0.0418(8) Uani 1 1 d . . . . .
H16A H 1.001714 0.453998 0.574600 0.063 Uiso 1 1 calc GR . . . .
H16B H 0.898414 0.511130 0.535961 0.063 Uiso 1 1 calc GR . . . .
H16C H 0.904584 0.401223 0.527118 0.063 Uiso 1 1 calc GR . . . .
C24 C 0.5724(3) 0.0520(2) 0.88003(19) 0.0490(9) Uani 1 1 d . . . . .
H24A H 0.527626 0.089047 0.909794 0.073 Uiso 1 1 calc GR . . . .
H24B H 0.614823 0.004174 0.907058 0.073 Uiso 1 1 calc GR . . . .
H24C H 0.520582 0.022551 0.844575 0.073 Uiso 1 1 calc GR . . . .
C10 C 1.0965(3) 0.2967(3) 0.6394(2) 0.0513(9) Uani 1 1 d . . . . .
H10A H 1.070265 0.263285 0.597539 0.077 Uiso 1 1 calc GR . . . .
H10B H 1.169215 0.270256 0.658830 0.077 Uiso 1 1 calc GR . . . .
H10C H 1.107467 0.362136 0.628752 0.077 Uiso 1 1 calc GR . . . .
C14 C 0.7222(3) 0.4523(3) 0.5979(2) 0.0498(9) Uani 1 1 d . . . . .
H14A H 0.697057 0.403212 0.565677 0.075 Uiso 1 1 calc GR . . . .
H14B H 0.709863 0.512695 0.575841 0.075 Uiso 1 1 calc GR . . . .
H14C H 0.677950 0.448897 0.637816 0.075 Uiso 1 1 calc GR . . . .
C19 C 0.4940(3) 0.3056(2) 0.87784(19) 0.0477(9) Uani 1 1 d . . . . .
H19A H 0.510440 0.260151 0.914328 0.071 Uiso 1 1 calc GR . . . .
H19B H 0.430602 0.345448 0.888946 0.071 Uiso 1 1 calc GR . . . .
H19C H 0.562292 0.343511 0.873300 0.071 Uiso 1 1 calc GR . . . .
C22 C 0.7363(3) 0.0529(3) 0.8084(2) 0.0561(10) Uani 1 1 d . . . . .
H22A H 0.690510 0.016715 0.773790 0.084 Uiso 1 1 calc GR . . . .
H22B H 0.778404 0.010906 0.840695 0.084 Uiso 1 1 calc GR . . . .
H22C H 0.790767 0.091644 0.786223 0.084 Uiso 1 1 calc GR . . . .
C18 C 0.4257(3) 0.3264(3) 0.7552(2) 0.0511(9) Uani 1 1 d . . . . .
H18A H 0.489857 0.368549 0.750041 0.077 Uiso 1 1 calc GR . . . .
H18B H 0.359683 0.361709 0.768204 0.077 Uiso 1 1 calc GR . . . .
H18C H 0.405081 0.294613 0.711832 0.077 Uiso 1 1 calc GR . . . .
C15 C 0.8853(4) 0.5145(3) 0.6735(2) 0.0613(12) Uani 1 1 d . . . . .
H15A H 0.841335 0.506830 0.713238 0.092 Uiso 1 1 calc GR . . . .
H15B H 0.870071 0.575880 0.653562 0.092 Uiso 1 1 calc GR . . . .
H15C H 0.967241 0.508479 0.687734 0.092 Uiso 1 1 calc GR . . . .
C23 C 0.7309(4) 0.1691(3) 0.9007(2) 0.0617(12) Uani 1 1 d . . . . .
H23A H 0.785058 0.207984 0.878403 0.093 Uiso 1 1 calc GR . . . .
H23B H 0.773386 0.125877 0.931865 0.093 Uiso 1 1 calc GR . . . .
H23C H 0.681743 0.208249 0.926357 0.093 Uiso 1 1 calc GR . . . .
C25 C 1.0432(4) 0.1394(4) 0.4518(2) 0.0694(13) Uani 1 1 d . . . . .
N4 N 0.9653(4) 0.1768(4) 0.4661(2) 0.0928(15) Uani 1 1 d . . . . .
C27 C 0.3433(5) 0.3015(4) 0.5239(2) 0.0746(14) Uani 1 1 d . . . . .
C12 C 1.0461(4) 0.3450(6) 0.7538(3) 0.115(3) Uani 1 1 d . . . . .
H12A H 1.045367 0.410850 0.742019 0.173 Uiso 1 1 calc GR . . . .
H12B H 1.123908 0.326633 0.771047 0.173 Uiso 1 1 calc GR . . . .
H12C H 0.993707 0.333945 0.789086 0.173 Uiso 1 1 calc GR . . . .
C28 C 0.4535(5) 0.2946(4) 0.5578(3) 0.0863(17) Uani 1 1 d . . . . .
H28A H 0.500747 0.346211 0.544168 0.129 Uiso 1 1 calc GR . . . .
H28B H 0.488573 0.235968 0.545896 0.129 Uiso 1 1 calc GR . . . .
H28C H 0.448234 0.297016 0.607197 0.129 Uiso 1 1 calc GR . . . .
N5 N 0.2561(5) 0.3130(6) 0.4952(3) 0.140(3) Uani 1 1 d . . . . .
C11 C 0.9990(4) 0.1860(4) 0.7082(3) 0.106(3) Uani 1 1 d . . . . .
H11A H 0.952218 0.178979 0.746757 0.160 Uiso 1 1 calc GR . . . .
H11B H 1.075914 0.161239 0.720739 0.160 Uiso 1 1 calc GR . . . .
H11C H 0.963381 0.152049 0.668804 0.160 Uiso 1 1 calc GR . . . .
C26 C 1.1463(6) 0.0933(5) 0.4329(3) 0.123(3) Uani 1 1 d . . . . .
H26A H 1.168921 0.119928 0.390299 0.184 Uiso 1 1 calc GR . . . .
H26B H 1.131067 0.027098 0.426487 0.184 Uiso 1 1 calc GR . . . .
H26C H 1.208382 0.102004 0.469103 0.184 Uiso 1 1 calc GR . . . .
H3 H 0.812(3) 0.365(2) 0.8381(16) 0.027(8) Uiso 1 1 d . . . . .
H1 H 0.485(3) 0.097(2) 0.7197(17) 0.032(10) Uiso 1 1 d . . . . .
H2 H 0.863(3) 0.250(2) 0.5585(17) 0.026(8) Uiso 1 1 d . . . . .

loop_
_atom_site_aniso_label
_atom_site_aniso_U_11
_atom_site_aniso_U_22
_atom_site_aniso_U_33
_atom_site_aniso_U_23
_atom_site_aniso_U_13
_atom_site_aniso_U_12
Pd1 0.01949(11) 0.01830(11) 0.02095(11) -0.00203(7) 0.00183(7) -0.00132(7)
P1 0.0234(3) 0.0183(3) 0.0225(3) -0.0002(2) 0.0026(2) -0.0015(2)
P2 0.0202(3) 0.0265(3) 0.0255(3) -0.0027(3) 0.0035(2) -0.0030(3)
O1 0.0408(12) 0.0321(11) 0.0398(12) -0.0010(9) 0.0045(9) 0.0102(10)
N3 0.0266(11) 0.0234(12) 0.0250(11) -0.0033(9) 0.0004(9) -0.0022(9)
N1 0.0275(12) 0.0309(13) 0.0312(13) -0.0064(10) 0.0065(10) -0.0127(11)
N2 0.0324(13) 0.0311(13) 0.0288(13) -0.0092(10) 0.0139(11) -0.0063(11)
C1 0.0247(13) 0.0195(12) 0.0252(13) -0.0041(10) 0.0003(10) 0.0009(10)
C6 0.0225(12) 0.0237(13) 0.0283(13) -0.0037(11) 0.0009(10) -0.0002(10)
C2 0.0251(13) 0.0219(13) 0.0292(14) -0.0031(11) 0.0027(10) 0.0018(11)
C7 0.0304(14) 0.0247(13) 0.0272(13) -0.0007(11) 0.0098(11) -0.0045(11)
C3 0.0331(15) 0.0338(16) 0.0288(14) -0.0079(12) 0.0080(11) -0.0010(13)
C5 0.0295(14) 0.0270(14) 0.0381(16) -0.0094(12) 0.0031(12) -0.0071(12)
C17 0.0298(14) 0.0229(13) 0.0390(16) 0.0005(12) 0.0144(12) 0.0022(12)
C13 0.0383(16) 0.0266(14) 0.0333(15) -0.0001(12) 0.0138(12) -0.0072(12)
C21 0.0381(16) 0.0257(14) 0.0385(16) 0.0095(13) -0.0048(13) -0.0020(13)
C4 0.0354(15) 0.0339(16) 0.0335(15) -0.0146(13) 0.0026(12) -0.0046(13)
C20 0.0321(16) 0.0337(16) 0.058(2) -0.0058(15) 0.0181(15) -0.0035(13)
C8 0.0497(19) 0.0323(16) 0.0449(18) -0.0116(14) 0.0083(15) -0.0069(15)
C9 0.0217(15) 0.067(2) 0.0432(19) 0.0007(16) 0.0012(13) 0.0087(15)
C16 0.0472(19) 0.0428(19) 0.0377(17) 0.0023(14) 0.0171(14) -0.0059(15)
C24 0.060(2) 0.0359(18) 0.050(2) 0.0196(16) 0.0040(17) -0.0023(17)
C10 0.0262(16) 0.063(2) 0.066(2) -0.0015(19) 0.0132(16) 0.0018(16)
C14 0.0452(19) 0.043(2) 0.063(2) 0.0185(17) 0.0138(17) 0.0125(16)
C19 0.054(2) 0.0385(18) 0.054(2) -0.0172(16) 0.0242(17) -0.0086(16)
C22 0.045(2) 0.039(2) 0.084(3) 0.0158(19) 0.0045(19) 0.0158(16)
C18 0.0341(17) 0.043(2) 0.077(3) 0.0206(19) 0.0102(17) 0.0110(15)
C15 0.096(3) 0.040(2) 0.052(2) -0.0141(17) 0.031(2) -0.026(2)
C23 0.072(3) 0.049(2) 0.057(2) 0.0127(19) -0.033(2) -0.011(2)
C25 0.057(3) 0.099(4) 0.053(2) 0.002(2) 0.009(2) 0.011(3)
N4 0.058(2) 0.127(4) 0.097(3) -0.020(3) 0.029(2) 0.005(3)
C27 0.063(3) 0.104(4) 0.058(3) 0.017(3) 0.014(2) 0.011(3)
C12 0.046(2) 0.229(8) 0.066(3) -0.063(4) -0.025(2) 0.049(4)
C28 0.093(4) 0.103(4) 0.059(3) -0.017(3) -0.012(3) 0.040(3)
N5 0.070(3) 0.229(8) 0.124(5) 0.043(5) 0.020(3) 0.007(4)
C11 0.036(2) 0.107(4) 0.178(6) 0.099(4) 0.022(3) 0.027(3)
C26 0.121(5) 0.165(7) 0.085(4) 0.029(4) 0.023(4) 0.090(5)

loop_
_atom_type_symbol
_atom_type_description
_atom_type_scat_dispersion_real
_atom_type_scat_dispersion_imag
_atom_type_scat_source
C C 0.0181 0.0091 'International Tables Vol C Tables 4.2.6.8 and 6.1.1.4'
H H 0.0000 0.0000 'International Tables Vol C Tables 4.2.6.8 and 6.1.1.4'
N N 0.0311 0.0180 'International Tables Vol C Tables 4.2.6.8 and 6.1.1.4'
O O 0.0492 0.0322 'International Tables Vol C Tables 4.2.6.8 and 6.1.1.4'
P P 0.2955 0.4335 'International Tables Vol C Tables 4.2.6.8 and 6.1.1.4'
Pd Pd 0.1215 3.9337 'International Tables Vol C Tables 4.2.6.8 and 6.1.1.4'

loop_
_geom_angle_atom_site_label_1
_geom_angle_atom_site_label_2
_geom_angle_atom_site_label_3
_geom_angle
_geom_angle_site_symmetry_1
_geom_angle_site_symmetry_3
_geom_angle_publ_flag
P1 Pd1 P2 161.42(3) . . ?
N3 Pd1 P1 98.74(7) . . ?
N3 Pd1 P2 98.79(7) . . ?
C1 Pd1 P1 81.11(8) . . ?
C1 Pd1 P2 81.49(8) . . ?
C1 Pd1 N3 178.75(10) . . ?
N1 P1 Pd1 102.71(9) . . ?
N1 P1 C17 104.10(14) . . ?
N1 P1 C21 105.71(14) . . ?
C17 P1 Pd1 119.22(9) . . ?
C17 P1 C21 112.29(14) . . ?
C21 P1 Pd1 111.13(10) . . ?
N2 P2 Pd1 102.19(9) . . ?
N2 P2 C13 103.18(14) . . ?
N2 P2 C9 104.93(15) . . ?
C13 P2 Pd1 117.68(10) . . ?
C13 P2 C9 113.30(16) . . ?
C9 P2 Pd1 113.37(12) . . ?
C7 N3 Pd1 125.8(2) . . ?
C6 N1 P1 116.2(2) . . ?
C2 N2 P2 117.5(2) . . ?
C6 C1 Pd1 121.1(2) . . ?
C2 C1 Pd1 121.4(2) . . ?
C2 C1 C6 117.5(2) . . ?
N1 C6 C1 117.7(2) . . ?
N1 C6 C5 121.1(3) . . ?
C5 C6 C1 121.2(3) . . ?
N2 C2 C1 117.3(2) . . ?
N2 C2 C3 121.0(3) . . ?
C3 C2 C1 121.7(3) . . ?
O1 C7 N3 123.4(3) . . ?
O1 C7 C8 117.8(3) . . ?
N3 C7 C8 118.8(3) . . ?
C4 C3 C2 119.0(3) . . ?
C4 C5 C6 119.2(3) . . ?
C20 C17 P1 113.5(2) . . ?
C19 C17 P1 110.2(2) . . ?
C19 C17 C20 110.2(3) . . ?
C18 C17 P1 105.2(2) . . ?
C18 C17 C20 108.4(3) . . ?
C18 C17 C19 109.0(3) . . ?
C16 C13 P2 113.8(2) . . ?
C14 C13 P2 104.1(2) . . ?
C14 C13 C16 109.6(3) . . ?
C14 C13 C15 108.5(3) . . ?
C15 C13 P2 111.9(2) . . ?
C15 C13 C16 108.7(3) . . ?
C24 C21 P1 114.1(2) . . ?
C24 C21 C22 108.0(3) . . ?
C22 C21 P1 105.3(2) . . ?
C23 C21 P1 110.4(2) . . ?
C23 C21 C24 110.7(3) . . ?
C23 C21 C22 108.0(3) . . ?
C3 C4 C5 121.4(3) . . ?
C10 C9 P2 115.3(3) . . ?
C10 C9 C12 109.0(4) . . ?
C10 C9 C11 107.4(3) . . ?
C12 C9 P2 109.7(3) . . ?
C11 C9 P2 104.7(3) . . ?
C11 C9 C12 110.7(5) . . ?
N4 C25 C26 178.3(7) . . ?
N5 C27 C28 175.3(8) . . ?

loop_
_geom_bond_atom_site_label_1
_geom_bond_atom_site_label_2
_geom_bond_distance
_geom_bond_site_symmetry_2
_geom_bond_publ_flag
Pd1 P1 2.3003(7) . ?
Pd1 P2 2.3064(7) . ?
Pd1 N3 2.110(2) . ?
Pd1 C1 2.013(3) . ?
P1 N1 1.679(2) . ?
P1 C17 1.863(3) . ?
P1 C21 1.872(3) . ?
P2 N2 1.685(2) . ?
P2 C13 1.862(3) . ?
P2 C9 1.867(3) . ?
O1 C7 1.256(3) . ?
N3 C7 1.303(4) . ?
N1 C6 1.397(4) . ?
N2 C2 1.395(4) . ?
C1 C6 1.407(4) . ?
C1 C2 1.404(4) . ?
C6 C5 1.398(4) . ?
C2 C3 1.397(4) . ?
C7 C8 1.523(4) . ?
C3 C4 1.381(4) . ?
C5 C4 1.388(4) . ?
C17 C20 1.538(4) . ?
C17 C19 1.536(4) . ?
C17 C18 1.527(4) . ?
C13 C16 1.536(4) . ?
C13 C14 1.529(5) . ?
C13 C15 1.532(4) . ?
C21 C24 1.534(4) . ?
C21 C22 1.535(5) . ?
C21 C23 1.529(5) . ?
C9 C10 1.514(5) . ?
C9 C12 1.532(6) . ?
C9 C11 1.520(6) . ?
C25 N4 1.118(6) . ?
C25 C26 1.457(7) . ?
C27 C28 1.404(7) . ?
C27 N5 1.135(7) . ?
